data_2100982
loop_
_publ_author_name
'Caira, M. R.'
'Mohamed, R.'

_publ_section_title
;
 Stabilizing role of included solvent in ternary complexation:
 synthesis, structures and thermal analyses of three
 18-crown-6/sulfonamide/acetonitrile inclusion compounds
;
_journal_issue 4
_journal_name_full 'Acta Crystallographica Section B'
_journal_page_first 760
_journal_page_last 768
_journal_paper_doi 10.1107/S0108768193001454
_journal_volume 49
_journal_year 1993
_chemical_formula_sum 'C38 H54 N10 O10 S2'
_chemical_formula_weight 875.03
_symmetry_cell_setting monoclinic
_symmetry_space_group_name_Hall '-P 2ybc'
_symmetry_space_group_name_H-M 'P 1 21/c 1'
_cell_angle_alpha 90
_cell_angle_beta 95.380(10)
_cell_angle_gamma 90
_cell_formula_units_Z 2
_cell_length_a 13.558(3)
_cell_length_b 14.570(3)
_cell_length_c 11.4040(10)
_cell_volume 2242.8(7)
_diffrn_radiation_type Mo
_diffrn_radiation_wavelength 0.7107
_exptl_absorpt_coefficient_mu 0.177
_exptl_crystal_density_diffrn 1.296
_exptl_crystal_F_000 928
_cod_data_source_file ab0298.cif
_cod_data_source_block ab0298c
_cod_original_cell_volume 2243.0(10)
_cod_database_code 2100982

loop_
_atom_site_label
_atom_site_fract_x
_atom_site_fract_y
_atom_site_fract_z
_atom_site_U_iso_or_equiv
C(1) .7805(2) .6165(2) .2028(3) .0370(10)
C(2) .7255(2) .5385(2) .1718(3) .0510(10)
C(3) .6733(3) .4970(2) .2526(3) .0550(10)
C(4) .6722(2) .5317(2) .3676(3) .0440(10)
C(5) .7271(2) .6111(2) .3955(3) .0420(10)
C(6) .7816(2) .6522(2) .3153(3) .0390(10)
N(7) .6222(3) .4876(2) .4488(3) .0640(10)
S(8) .84970(10) .66820(10) .09960(10) .045
O(9) .8850(2) .7550(2) .1441(2) .0600(10)
O(10) .7947(2) .6650(2) -.0141(2) .0550(10)
N(11) .9433(2) .5990(2) .0831(2) .0470(10)
C(12) 1.0082(2) .5651(2) .1724(3) .0400(10)
N(13) 1.0089(2) .6034(2) .2781(2) .0470(10)
C(14) 1.0714(3) .5664(3) .3634(3) .0520(10)
C(15) 1.1314(3) .4936(3) .3406(3) .066(2)
C(16) 1.1249(3) .4591(3) .2273(3) .061(2)
N(17) 1.0627(2) .4942(2) .1415(2) .0460(10)
C(18) 1.0731(3) .6079(3) .4840(3) .075(2)
O(19) .3820(2) .4749(2) .2850(2) .0750(10)
C(20) .4007(3) .3923(4) .2225(4) .090(2)
C(21) .4032(3) .3134(3) .3046(4) .092(2)
O(22) .4837(2) .3238(2) .3890(3) .0760(10)
C(23) .4891(4) .2522(3) .4743(5) .095(2)
C(24) .5762(3) .2692(3) .5625(5) .096(2)
O(25) .5567(2) .3437(2) .6335(3) .0780(10)
C(26) .6398(3) .3642(4) .7163(4) .099(2)
C(27) .6166(3) .4469(4) .7856(4) .105(3)
C(28) .8870(4) .3231(4) .2097(4) .111(3)
C(29) .8408(3) .3325(3) .0902(5) .082(2)
N(30) .8041(3) .3388(3) -.0017(4) .111(2)
H(2) .7243(2) .5130(2) .0902(3) ?
H(3) .6347(3) .4402(2) .2299(3) ?
H(5) .7267(2) .6384(2) .4759(3) ?
H(6) .8221(2) .7077(2) .3379(3) ?
H(71) .617(3) .515(3) .514(3) ?
H(72) .582(3) .452(3) .426(3) ?
H(11) .939(2) .571(2) .018(3) ?
H(15) 1.1784(3) .4665(3) .4041(3) ?
H(16) 1.1681(3) .4063(3) .2092(3) ?
H(181) 1.0896(3) .5599(3) .5454(3) ?
H(182) 1.0052(3) .6325(3) .4922(3) ?
H(183) 1.1224(3) .6590(3) .4944(3) ?
H(201) .3468(3) .3829(4) .1575(4) ?
H(202) .4659(3) .3974(4) .1886(4) ?
H(211) .4103(3) .2551(3) .2602(4) ?
H(212) .3405(3) .3116(3) .3443(4) ?
H(231) .4269(4) .2513(3) .5151(5) ?
H(232) .4973(4) .1919(3) .4346(5) ?
H(241) .6359(3) .2828(3) .5202(5) ?
H(242) .5888(3) .2134(3) .6128(5) ?
H(261) .6535(3) .3109(4) .7707(4) ?
H(262) .6694(3) .3766(4) .6732(4) ?
H(271) .6673(3) .4537(4) .8546(4) ?
H(272) .5495(3) .4398(4) .8142(4) ?
H(281) .8945(4) .3840(4) .2493(4) ?
H(282) .9536(4) .2942(4) .2077(4) ?
H(283) .8441(4) .2828(4) .2545(4) ?

loop_
_geom_angle_atom_site_label_1
_geom_angle_atom_site_label_2
_geom_angle_atom_site_label_3
_geom_angle
C(6) C(1) S(8) 120.2(2)
C(2) C(1) S(8) 119.5(2)
C(2) C(1) C(6) 120.2(3)
C(1) C(2) C(3) 119.7(3)
C(2) C(3) C(4) 121.6(3)
C(3) C(4) N(7) 120.9(3)
C(3) C(4) C(5) 117.3(3)
C(5) C(4) N(7) 121.8(3)
C(4) C(5) C(6) 121.4(3)
C(1) C(6) C(5) 119.8(3)
C(1) S(8) N(11) 106.3(2)
C(1) S(8) O(10) 109.2(2)
C(1) S(8) O(9) 109.1(2)
O(10) S(8) N(11) 102.5(2)
O(9) S(8) N(11) 110.3(2)
O(9) S(8) O(10) 118.7(2)
S(8) N(11) C(12) 125.6(2)
N(11) C(12) N(17) 114.4(3)
N(11) C(12) N(13) 118.3(3)
N(13) C(12) N(17) 127.3(3)
C(12) N(13) C(14) 116.2(3)
N(13) C(14) C(18) 117.2(4)
N(13) C(14) C(15) 121.1(3)
C(15) C(14) C(18) 121.7(4)
C(14) C(15) C(16) 118.1(4)
C(15) C(16) N(17) 121.9(4)
C(12) N(17) C(16) 115.5(3)
O(19) C(20) C(21) 109.3(4)
C(20) C(21) O(22) 108.9(4)
C(21) O(22) C(23) 112.3(3)
O(22) C(23) C(24) 108.9(4)
C(23) C(24) O(25) 109.8(4)
C(24) O(25) C(26) 111.4(3)
O(25) C(26) C(27) 109.0(3)
C(26) C(27) O(19)* 109.8(4)
C(27) O(19)* C(20)* 112.7(3)
C(28) C(29) N(30) 179.0(5)

loop_
_geom_bond_atom_site_label_1
_geom_bond_atom_site_label_2
_geom_bond_distance
C(1) C(2) 1.387(4)
C(1) C(6) 1.383(5)
C(1) S(8) 1.744(4)
C(2) C(3) 1.356(5)
C(3) C(4) 1.407(5)
C(4) C(5) 1.395(4)
C(4) N(7) 1.360(5)
C(5) C(6) 1.367(5)
S(8) O(9) 1.427(3)
S(8) O(10) 1.435(3)
S(8) N(11) 1.646(3)
N(11) C(12) 1.373(4)
C(12) N(13) 1.327(4)
C(12) N(17) 1.338(4)
N(13) C(14) 1.342(4)
C(14) C(15) 1.375(6)
C(14) C(18) 1.501(5)
C(15) C(16) 1.382(5)
C(16) N(17) 1.332(4)
O(19) C(20) 1.433(6)
C(20) C(21) 1.481(7)
C(21) O(22) 1.393(5)
O(22) C(23) 1.424(6)
C(23) C(24) 1.498(7)
C(24) O(25) 1.394(6)
O(25) C(26) 1.432(5)
C(26) C(27) 1.491(8)
C(27) O(19)* 1.396(6)
C(28) C(29) 1.452(7)
C(29) N(30) 1.121(7)
